data_7003622
loop_
_publ_author_name
'Song, Yu-Fei'
'Berry, John F.'
'Weyherm\"uller, Thomas'
'Bill, Eckhard'

_publ_section_title
;
 Bond distances are not always what they appear to be: discovery and
 un-discovery of the longest Cr(v)&#xE002;N triple bond
;
_journal_issue 14
_journal_name_full 'Dalton Transactions'
_journal_page_first 1864
_journal_page_last 1871
_journal_paper_doi 10.1039/b717618j
_journal_year 2008
_chemical_formula_moiety '[C13 H23 Cl Cr N3 O4], 2 (H2 O)'
_chemical_formula_sum 'C13 H27 Cl Cr N3 O6'
_chemical_formula_weight 408.83
_chemical_name_common 'L2CrCl, 2(H2O)'
_chemical_name_systematic
;
?
;
_space_group_IT_number 14
_symmetry_cell_setting monoclinic
_symmetry_space_group_name_Hall '-P 2ybc'
_symmetry_space_group_name_H-M 'P 1 21/c 1'
_atom_sites_solution_hydrogens geom
_atom_sites_solution_primary direct
_atom_sites_solution_secondary difmap
_audit_creation_method SHELXL-97
_cell_angle_alpha 90.00
_cell_angle_beta 108.478(4)
_cell_angle_gamma 90.00
_cell_formula_units_Z 4
_cell_length_a 6.8717(3)
_cell_length_b 31.2767(12)
_cell_length_c 8.6425(4)
_cell_measurement_reflns_used 55292
_cell_measurement_temperature 100(2)
_cell_measurement_theta_max 31.00
_cell_measurement_theta_min 2.91
_cell_volume 1761.72(14)
_computing_cell_refinement 'Nonius Collect Software'
_computing_data_collection 'Nonius Collect Software'
_computing_data_reduction 'Nonius Collect Software'
_computing_structure_refinement 'SHELXL-97 (Sheldrick, 1997)'
_computing_structure_solution 'SHELXS-97 (Sheldrick, 1990)'
_diffrn_ambient_temperature 100(2)
_diffrn_measured_fraction_theta_full 0.995
_diffrn_measured_fraction_theta_max 0.995
_diffrn_measurement_device_type 'Nonius Kappa-CCD'
_diffrn_measurement_method '1800 images at 0.8 deg stepwise rotation in omega and phi, 24 sec./frame'
_diffrn_radiation_monochromator graphite
_diffrn_radiation_source 'rotating anode, 50 kV, 80mA'
_diffrn_radiation_type MoK\a
_diffrn_radiation_wavelength 0.71073
_diffrn_reflns_av_R_equivalents 0.0410
_diffrn_reflns_av_sigmaI/netI 0.0230
_diffrn_reflns_limit_h_max 9
_diffrn_reflns_limit_h_min -9
_diffrn_reflns_limit_k_max 45
_diffrn_reflns_limit_k_min -45
_diffrn_reflns_limit_l_max 12
_diffrn_reflns_limit_l_min -12
_diffrn_reflns_number 54167
_diffrn_reflns_theta_full 31.06
_diffrn_reflns_theta_max 31.06
_diffrn_reflns_theta_min 3.13
_exptl_absorpt_coefficient_mu 0.835
_exptl_absorpt_correction_T_max 0.9851
_exptl_absorpt_correction_T_min 0.9002
_exptl_absorpt_correction_type gaussian
_exptl_crystal_colour violet
_exptl_crystal_density_diffrn 1.541
_exptl_crystal_density_method 'not measured'
_exptl_crystal_description 'transparent parallelepiped'
_exptl_crystal_F_000 860
_exptl_crystal_size_max 0.13
_exptl_crystal_size_mid 0.03
_exptl_crystal_size_min 0.02
_refine_diff_density_max 0.445
_refine_diff_density_min -0.374
_refine_diff_density_rms 0.055
_refine_ls_extinction_method none
_refine_ls_goodness_of_fit_ref 1.048
_refine_ls_hydrogen_treatment mixed
_refine_ls_matrix_type full
_refine_ls_number_parameters 231
_refine_ls_number_reflns 5614
_refine_ls_number_restraints 6
_refine_ls_restrained_S_all 1.047
_refine_ls_R_factor_all 0.0342
_refine_ls_R_factor_gt 0.0257
_refine_ls_shift/su_max 0.003
_refine_ls_shift/su_mean 0.000
_refine_ls_structure_factor_coef Fsqd
_refine_ls_weighting_details 'calc w=1/[\s^2^(Fo^2^)+(0.0232P)^2^+0.8645P] where P=(Fo^2^+2Fc^2^)/3'
_refine_ls_weighting_scheme calc
_refine_ls_wR_factor_gt 0.0585
_refine_ls_wR_factor_ref 0.0619
_reflns_number_gt 4813
_reflns_number_total 5614
_reflns_threshold_expression >2sigma(I)
_cod_data_source_file b717618j.txt
_cod_data_source_block Cpd2
_cod_depositor_comments
;
The following automatic conversions were performed:
'_symmetry_cell_setting' value 'Monoclinic' changed to 'monoclinic'
according to '/home/saulius/struct/CIF-dictionaries/cif_core.dic'
dictionary named 'cif_core.dic' version 2.4.1 from
2010-06-29.

'_exptl_absorpt_correction_type' value 'Gaussian' changed to
'gaussian' according to
'/home/saulius/struct/CIF-dictionaries/cif_core.dic' dictionary named
'cif_core.dic' version 2.4.1 from 2010-06-29.

Automatic conversion script
Id: cif_fix_enum 1527 2010-12-29 10:47:43Z saulius 
;
_cod_original_cell_volume 1761.72(13)
_cod_original_sg_symbol_H-M 'P2(1)/c '
_cod_database_code 7003622

loop_
_symmetry_equiv_pos_as_xyz
'x, y, z'
'-x, y+1/2, -z+1/2'
'-x, -y, -z'
'x, -y-1/2, z-1/2'

loop_
_atom_site_label
_atom_site_type_symbol
_atom_site_fract_x
_atom_site_fract_y
_atom_site_fract_z
_atom_site_U_iso_or_equiv
_atom_site_adp_type
_atom_site_occupancy
_atom_site_symmetry_multiplicity
_atom_site_calc_flag
_atom_site_refinement_flags
_atom_site_disorder_assembly
_atom_site_disorder_group
Cr1 Cr 0.39069(3) 0.611086(5) 1.05223(2) 0.00949(4) Uani 1 1 d . . .
Cl1 Cl 0.24870(4) 0.543522(8) 1.00751(3) 0.01508(6) Uani 1 1 d . . .
N1 N 0.69463(14) 0.58741(3) 1.15143(11) 0.01135(17) Uani 1 1 d . . .
C2 C 0.80765(17) 0.62280(4) 1.26018(13) 0.0144(2) Uani 1 1 d . . .
H2A H 0.9572 0.6176 1.2904 0.017 Uiso 1 1 calc R . .
H2B H 0.7698 0.6231 1.3616 0.017 Uiso 1 1 calc R . .
C3 C 0.75706(17) 0.66577(4) 1.17587(14) 0.0153(2) Uani 1 1 d . . .
H3A H 0.8061 0.6889 1.2573 0.018 Uiso 1 1 calc R . .
H3B H 0.8297 0.6685 1.0941 0.018 Uiso 1 1 calc R . .
N4 N 0.52991(14) 0.67087(3) 1.09262(11) 0.01235(17) Uani 1 1 d . . .
C5 C 0.49026(18) 0.69063(4) 0.92813(13) 0.0146(2) Uani 1 1 d . . .
H5A H 0.5776 0.7162 0.9365 0.018 Uiso 1 1 calc R . .
H5B H 0.3448 0.6995 0.8838 0.018 Uiso 1 1 calc R . .
C6 C 0.53914(17) 0.65764(4) 0.81547(13) 0.0147(2) Uani 1 1 d . . .
H6A H 0.4813 0.6673 0.7009 0.018 Uiso 1 1 calc R . .
H6B H 0.6898 0.6553 0.8414 0.018 Uiso 1 1 calc R . .
N7 N 0.45158(14) 0.61434(3) 0.83385(11) 0.01207(17) Uani 1 1 d . . .
C8 C 0.60225(17) 0.57932(4) 0.84406(13) 0.0141(2) Uani 1 1 d . . .
H8A H 0.6607 0.5821 0.7535 0.017 Uiso 1 1 calc R . .
H8B H 0.5324 0.5513 0.8338 0.017 Uiso 1 1 calc R . .
C9 C 0.77337(16) 0.58173(4) 1.00672(13) 0.0136(2) Uani 1 1 d . . .
H9A H 0.8647 0.6060 1.0038 0.016 Uiso 1 1 calc R . .
H9B H 0.8559 0.5552 1.0221 0.016 Uiso 1 1 calc R . .
C10 C 0.72755(17) 0.54551(4) 1.24636(13) 0.0140(2) Uani 1 1 d . . .
H10 H 0.6618 0.5224 1.1670 0.017 Uiso 1 1 calc R . .
C11 C 0.6266(2) 0.54474(4) 1.38020(15) 0.0190(2) Uani 1 1 d . . .
H11A H 0.6946 0.5655 1.4651 0.029 Uiso 1 1 calc R . .
H11B H 0.6391 0.5161 1.4280 0.029 Uiso 1 1 calc R . .
H11C H 0.4811 0.5522 1.3335 0.029 Uiso 1 1 calc R . .
C12 C 0.95593(18) 0.53411(4) 1.31917(14) 0.0187(2) Uani 1 1 d . . .
H12A H 1.0187 0.5519 1.4153 0.028 Uiso 1 1 calc R . .
H12B H 1.0251 0.5392 1.2376 0.028 Uiso 1 1 calc R . .
H12C H 0.9696 0.5039 1.3510 0.028 Uiso 1 1 calc R . .
C13 C 0.42816(19) 0.69437(4) 1.19574(14) 0.0159(2) Uani 1 1 d . . .
H13A H 0.3134 0.7116 1.1249 0.019 Uiso 1 1 calc R . .
H13B H 0.5278 0.7142 1.2689 0.019 Uiso 1 1 calc R . .
C14 C 0.34626(17) 0.66379(4) 1.29800(13) 0.0145(2) Uani 1 1 d . . .
O15 O 0.28962(15) 0.67796(3) 1.40987(10) 0.02111(18) Uani 1 1 d . . .
O16 O 0.33503(12) 0.62409(3) 1.25640(9) 0.01411(15) Uani 1 1 d . . .
C17 C 0.25004(17) 0.60774(4) 0.70605(13) 0.0150(2) Uani 1 1 d . . .
H17A H 0.2216 0.5768 0.6890 0.018 Uiso 1 1 calc R . .
H17B H 0.2527 0.6203 0.6017 0.018 Uiso 1 1 calc R . .
C18 C 0.08266(17) 0.62899(4) 0.76009(13) 0.0139(2) Uani 1 1 d . . .
O19 O -0.08607(13) 0.63648(3) 0.65937(10) 0.01929(17) Uani 1 1 d . . .
O20 O 0.13033(12) 0.63727(3) 0.91472(9) 0.01306(15) Uani 1 1 d . . .
O30 O 0.05130(16) 0.74670(3) 1.44753(12) 0.02429(19) Uani 1 1 d D . .
H30A H 0.126(2) 0.7267(5) 1.440(2) 0.036 Uiso 1 1 d D . .
H30B H -0.015(3) 0.7385(6) 1.506(2) 0.036 Uiso 1 1 d D . .
O40 O -0.17980(16) 0.77538(3) 1.14484(13) 0.0264(2) Uani 1 1 d D . .
H40A H -0.170(3) 0.8017(4) 1.146(2) 0.040 Uiso 1 1 d D . .
H40B H -0.114(3) 0.7670(6) 1.2372(16) 0.040 Uiso 1 1 d D . .

loop_
_atom_site_aniso_label
_atom_site_aniso_U_11
_atom_site_aniso_U_22
_atom_site_aniso_U_33
_atom_site_aniso_U_23
_atom_site_aniso_U_13
_atom_site_aniso_U_12
Cr1 0.00995(8) 0.01009(8) 0.00910(7) -0.00064(6) 0.00399(6) -0.00102(6)
Cl1 0.01401(12) 0.01197(11) 0.02063(12) -0.00309(9) 0.00744(9) -0.00258(9)
N1 0.0124(4) 0.0121(4) 0.0099(4) 0.0002(3) 0.0040(3) -0.0006(3)
C2 0.0139(5) 0.0141(5) 0.0129(5) -0.0003(4) 0.0012(4) -0.0018(4)
C3 0.0139(5) 0.0141(5) 0.0159(5) -0.0001(4) 0.0018(4) -0.0033(4)
N4 0.0135(4) 0.0113(4) 0.0123(4) -0.0003(3) 0.0042(3) -0.0013(3)
C5 0.0160(5) 0.0133(5) 0.0146(5) 0.0036(4) 0.0050(4) -0.0012(4)
C6 0.0151(5) 0.0170(5) 0.0133(5) 0.0037(4) 0.0063(4) -0.0011(4)
N7 0.0109(4) 0.0151(4) 0.0105(4) -0.0003(3) 0.0039(3) -0.0002(3)
C8 0.0138(5) 0.0175(5) 0.0123(4) -0.0003(4) 0.0062(4) 0.0021(4)
C9 0.0124(5) 0.0176(5) 0.0124(4) 0.0015(4) 0.0060(4) 0.0014(4)
C10 0.0162(5) 0.0123(5) 0.0139(5) 0.0022(4) 0.0054(4) 0.0006(4)
C11 0.0242(6) 0.0181(5) 0.0174(5) 0.0055(4) 0.0103(4) 0.0020(4)
C12 0.0183(5) 0.0205(6) 0.0165(5) 0.0043(4) 0.0043(4) 0.0033(4)
C13 0.0209(5) 0.0116(5) 0.0159(5) -0.0027(4) 0.0069(4) 0.0007(4)
C14 0.0154(5) 0.0165(5) 0.0105(4) -0.0003(4) 0.0026(4) 0.0026(4)
O15 0.0290(5) 0.0218(4) 0.0148(4) -0.0025(3) 0.0102(3) 0.0052(4)
O16 0.0175(4) 0.0140(4) 0.0125(3) -0.0005(3) 0.0070(3) 0.0003(3)
C17 0.0129(5) 0.0203(5) 0.0106(4) -0.0022(4) 0.0023(4) -0.0002(4)
C18 0.0134(5) 0.0138(5) 0.0145(5) -0.0003(4) 0.0043(4) -0.0017(4)
O19 0.0133(4) 0.0256(4) 0.0162(4) -0.0016(3) 0.0008(3) 0.0019(3)
O20 0.0121(4) 0.0145(4) 0.0128(3) -0.0002(3) 0.0042(3) 0.0001(3)
O30 0.0287(5) 0.0177(4) 0.0282(5) -0.0020(4) 0.0116(4) 0.0002(4)
O40 0.0286(5) 0.0212(5) 0.0288(5) -0.0025(4) 0.0083(4) -0.0015(4)

loop_
_atom_type_symbol
_atom_type_description
_atom_type_scat_dispersion_real
_atom_type_scat_dispersion_imag
_atom_type_scat_source
C C 0.0033 0.0016 'International Tables Vol C Tables 4.2.6.8 and 6.1.1.4'
H H 0.0000 0.0000 'International Tables Vol C Tables 4.2.6.8 and 6.1.1.4'
N N 0.0061 0.0033 'International Tables Vol C Tables 4.2.6.8 and 6.1.1.4'
O O 0.0106 0.0060 'International Tables Vol C Tables 4.2.6.8 and 6.1.1.4'
Cl Cl 0.1484 0.1585 'International Tables Vol C Tables 4.2.6.8 and 6.1.1.4'
Cr Cr 0.3209 0.6236 'International Tables Vol C Tables 4.2.6.8 and 6.1.1.4'

loop_
_geom_angle_atom_site_label_1
_geom_angle_atom_site_label_2
_geom_angle_atom_site_label_3
_geom_angle
_geom_angle_site_symmetry_1
_geom_angle_site_symmetry_3
_geom_angle_publ_flag
O16 Cr1 O20 93.28(3) . . ?
O16 Cr1 N7 165.20(4) . . ?
O20 Cr1 N7 80.64(3) . . ?
O16 Cr1 N4 82.71(4) . . ?
O20 Cr1 N4 90.51(3) . . ?
N7 Cr1 N4 83.86(4) . . ?
O16 Cr1 N1 98.99(3) . . ?
O20 Cr1 N1 166.05(3) . . ?
N7 Cr1 N1 85.86(4) . . ?
N4 Cr1 N1 84.52(4) . . ?
O16 Cr1 Cl1 98.50(3) . . ?
O20 Cr1 Cl1 91.41(3) . . ?
N7 Cr1 Cl1 95.15(3) . . ?
N4 Cr1 Cl1 177.67(3) . . ?
N1 Cr1 Cl1 93.31(3) . . ?
C2 N1 C9 110.65(8) . . ?
C2 N1 C10 109.77(8) . . ?
C9 N1 C10 108.13(8) . . ?
C2 N1 Cr1 104.08(6) . . ?
C9 N1 Cr1 105.61(6) . . ?
C10 N1 Cr1 118.44(7) . . ?
N1 C2 C3 111.03(9) . . ?
N4 C3 C2 111.64(9) . . ?
C13 N4 C5 112.75(9) . . ?
C13 N4 C3 112.24(9) . . ?
C5 N4 C3 110.33(9) . . ?
C13 N4 Cr1 105.43(7) . . ?
C5 N4 Cr1 106.07(6) . . ?
C3 N4 Cr1 109.70(7) . . ?
N4 C5 C6 108.46(9) . . ?
N7 C6 C5 111.29(9) . . ?
C17 N7 C8 114.07(9) . . ?
C17 N7 C6 110.77(9) . . ?
C8 N7 C6 111.88(9) . . ?
C17 N7 Cr1 105.17(7) . . ?
C8 N7 Cr1 104.37(6) . . ?
C6 N7 Cr1 110.12(7) . . ?
N7 C8 C9 109.69(9) . . ?
C8 C9 N1 113.13(9) . . ?
N1 C10 C11 113.31(9) . . ?
N1 C10 C12 112.21(9) . . ?
C11 C10 C12 109.68(9) . . ?
N4 C13 C14 111.50(9) . . ?
O15 C14 O16 124.00(11) . . ?
O15 C14 C13 119.66(10) . . ?
O16 C14 C13 116.30(9) . . ?
C14 O16 Cr1 116.05(7) . . ?
N7 C17 C18 109.12(9) . . ?
O19 C18 O20 124.32(11) . . ?
O19 C18 C17 119.94(10) . . ?
O20 C18 C17 115.73(9) . . ?
C18 O20 Cr1 114.83(7) . . ?

loop_
_geom_bond_atom_site_label_1
_geom_bond_atom_site_label_2
_geom_bond_distance
_geom_bond_site_symmetry_2
_geom_bond_publ_flag
Cr1 O16 1.9629(8) . ?
Cr1 O20 1.9840(8) . ?
Cr1 N7 2.0610(9) . ?
Cr1 N4 2.0789(9) . ?
Cr1 N1 2.1238(9) . ?
Cr1 Cl1 2.3082(3) . ?
N1 C2 1.4996(14) . ?
N1 C9 1.5223(14) . ?
N1 C10 1.5245(14) . ?
C2 C3 1.5157(16) . ?
C3 N4 1.5059(14) . ?
N4 C13 1.4895(14) . ?
N4 C5 1.4937(14) . ?
C5 C6 1.5273(16) . ?
C6 N7 1.5105(14) . ?
N7 C17 1.4869(14) . ?
N7 C8 1.4906(14) . ?
C8 C9 1.5221(15) . ?
C10 C11 1.5260(16) . ?
C10 C12 1.5362(16) . ?
C13 C14 1.5256(16) . ?
C14 O15 1.2333(14) . ?
C14 O16 1.2882(14) . ?
C17 C18 1.5242(16) . ?
C18 O19 1.2318(14) . ?
C18 O20 1.2972(13) . ?
